data_2211999
loop_
_publ_author_name
'Yun Liu'
'Zhe Li'
'Yong-Miao Shen'
'Ye Zhang'
'Jian-Hua Xu'

_publ_section_title
;Ethyl
 7-oxo-7<i>H</i>-indeno[2',1':3,4]pyrrolo[2,1-<i>a</i>]quinoline-12-carboxylate
;
_journal_coeditor_code AT2201
_journal_issue 2
_journal_name_full 'Acta Crystallographica Section E'
_journal_page_first o759
_journal_page_last o760
_journal_paper_doi 10.1107/S1600536807001183
_journal_volume 63
_journal_year 2007
_chemical_formula_iupac 'C22 H15 N O3'
_chemical_formula_moiety 'C22 H15 N O3'
_chemical_formula_sum 'C22 H15 N O3'
_chemical_formula_weight 341.35
_chemical_melting_point 466
_chemical_name_systematic
;
Ethyl 7-oxo-7H-indeno[2',1':3,4]pyrrolo[2,1-a]quinoline-12-carboxylate
;
_space_group_IT_number 2
_symmetry_cell_setting triclinic
_symmetry_space_group_name_Hall '-P 1'
_symmetry_space_group_name_H-M 'P -1'
_atom_sites_solution_hydrogens geom
_atom_sites_solution_primary direct
_atom_sites_solution_secondary difmap
_cell_angle_alpha 99.33(3)
_cell_angle_beta 98.15(3)
_cell_angle_gamma 108.13(3)
_cell_formula_units_Z 2
_cell_length_a 7.5210(15)
_cell_length_b 9.4560(19)
_cell_length_c 12.411(3)
_cell_measurement_reflns_used 25
_cell_measurement_temperature 293(2)
_cell_measurement_theta_max 23.50
_cell_measurement_theta_min 2.38
_cell_volume 810.2(4)
_computing_cell_refinement 'CAD-4 Software'
_computing_data_collection 'CAD-4 Software (Enraf--Nonius, 1989)'
_computing_data_reduction 'XCAD4 (Harms & Wocadlo, 1995)'
_computing_molecular_graphics SHELXTL
_computing_publication_material 'SHELXTL and PLATON (Spek, 2003)'
_computing_structure_refinement SHELXTL
_computing_structure_solution 'SHELXTL (Sheldrick, 1997)'
_diffrn_ambient_temperature 288(2)
_diffrn_measured_fraction_theta_full 1.000
_diffrn_measured_fraction_theta_max 1.000
_diffrn_measurement_device_type 'Enraf--Nonius CAD-4'
_diffrn_measurement_method \w/2\q
_diffrn_radiation_monochromator graphite
_diffrn_radiation_source 'fine-focus sealed tube'
_diffrn_radiation_type MoK\a
_diffrn_radiation_wavelength 0.71073
_diffrn_reflns_av_R_equivalents 0.0197
_diffrn_reflns_av_sigmaI/netI 0.0456
_diffrn_reflns_limit_h_max 8
_diffrn_reflns_limit_h_min 0
_diffrn_reflns_limit_k_max 10
_diffrn_reflns_limit_k_min -11
_diffrn_reflns_limit_l_max 14
_diffrn_reflns_limit_l_min -14
_diffrn_reflns_number 3086
_diffrn_reflns_theta_full 25.00
_diffrn_reflns_theta_max 25.00
_diffrn_reflns_theta_min 1.70
_diffrn_standards_decay_% 0
_diffrn_standards_interval_count 200
_diffrn_standards_number 3
_exptl_absorpt_coefficient_mu 0.094
_exptl_absorpt_correction_T_max 0.9725
_exptl_absorpt_correction_T_min 0.8715
_exptl_absorpt_correction_type psi-scan
_exptl_absorpt_process_details '(XCAD4; Harms & Wocadlo, 1995)'
_exptl_crystal_colour yellow
_exptl_crystal_density_diffrn 1.399
_exptl_crystal_density_method 'not measured'
_exptl_crystal_description block
_exptl_crystal_F_000 356
_exptl_crystal_size_max 0.40
_exptl_crystal_size_mid 0.30
_exptl_crystal_size_min 0.20
_refine_diff_density_max 0.220
_refine_diff_density_min -0.184
_refine_ls_extinction_coef 0.025(3)
_refine_ls_extinction_expression Fc^*^=kFc[1+0.001xFc^2^\l^3^/sin(2\q)]^-1/4^
_refine_ls_extinction_method 'SHELXTL (Sheldrick, 1997)'
_refine_ls_goodness_of_fit_ref 0.998
_refine_ls_hydrogen_treatment constr
_refine_ls_matrix_type full
_refine_ls_number_parameters 236
_refine_ls_number_reflns 2847
_refine_ls_number_restraints 0
_refine_ls_restrained_S_all 0.998
_refine_ls_R_factor_all 0.0870
_refine_ls_R_factor_gt 0.0520
_refine_ls_shift/su_max 0.000
_refine_ls_shift/su_mean 0.000
_refine_ls_structure_factor_coef Fsqd
_refine_ls_weighting_details 'calc w = 1/[\s^2^(Fo^2^)+(0.057P)^2^+0.2168P] where P=(Fo^2^+2Fc^2^)/3'
_refine_ls_weighting_scheme calc
_refine_ls_wR_factor_gt 0.1163
_refine_ls_wR_factor_ref 0.1285
_reflns_number_gt 1941
_reflns_number_total 2847
_reflns_threshold_expression I>2\s(I)
_cod_data_source_file at2201.cif
_cod_data_source_block I
_cod_database_code 2211999
_cod_database_fobs_code 2211999

loop_
_symmetry_equiv_pos_as_xyz
'x, y, z'
'-x, -y, -z'

loop_
_atom_site_type_symbol
_atom_site_label
_atom_site_fract_x
_atom_site_fract_y
_atom_site_fract_z
_atom_site_U_iso_or_equiv
_atom_site_adp_type
_atom_site_calc_flag
_atom_site_refinement_flags
_atom_site_occupancy
O O1 0.2088(2) 0.17891(17) 0.21912(13) 0.0420(4) Uani d . 1
O O2 0.2428(3) 0.18223(19) 0.04241(14) 0.0561(5) Uani d . 1
O O3 0.5318(3) 0.92222(19) 0.19536(15) 0.0628(6) Uani d . 1
N N 0.5239(3) 0.47353(19) 0.28823(14) 0.0317(5) Uani d . 1
C C22 0.0383(6) -0.0381(4) 0.2799(3) 0.0945(13) Uani d . 1
H H22A -0.0413 -0.1435 0.2572 0.142 Uiso calc R 1
H H22B -0.0294 0.0196 0.3165 0.142 Uiso calc R 1
H H22C 0.1527 -0.0283 0.3304 0.142 Uiso calc R 1
C C21 0.0880(4) 0.0191(3) 0.1827(2) 0.0565(8) Uani d . 1
H H21A -0.0270 0.0092 0.1310 0.068 Uiso calc R 1
H H21B 0.1556 -0.0392 0.1449 0.068 Uiso calc R 1
C C20 0.2826(3) 0.2441(3) 0.13975(19) 0.0374(6) Uani d . 1
C C12 0.4034(3) 0.4040(2) 0.18111(17) 0.0319(5) Uani d . 1
C C11 0.3900(3) 0.5201(2) 0.13131(17) 0.0328(5) Uani d . 1
C C15 0.2928(3) 0.5481(3) 0.02935(18) 0.0346(6) Uani d . 1
C C16 0.1751(3) 0.4519(3) -0.06762(19) 0.0431(6) Uani d . 1
H H16A 0.1424 0.3467 -0.0778 0.052 Uiso calc R 1
C C17 0.1067(4) 0.5171(3) -0.1497(2) 0.0490(7) Uani d . 1
H H17A 0.0270 0.4539 -0.2156 0.059 Uiso calc R 1
C C18 0.1538(4) 0.6721(3) -0.1358(2) 0.0536(7) Uani d . 1
H H18A 0.1060 0.7122 -0.1924 0.064 Uiso calc R 1
C C19 0.2717(4) 0.7700(3) -0.0386(2) 0.0494(7) Uani d . 1
H H19A 0.3039 0.8751 -0.0291 0.059 Uiso calc R 1
C C14 0.3399(3) 0.7065(3) 0.04379(19) 0.0400(6) Uani d . 1
C C13 0.4685(4) 0.7855(3) 0.1565(2) 0.0418(6) Uani d . 1
C C10 0.4925(3) 0.6605(2) 0.20523(18) 0.0357(6) Uani d . 1
C C9 0.5751(3) 0.6312(2) 0.30277(18) 0.0341(5) Uani d . 1
C C8 0.6846(3) 0.7266(3) 0.40635(19) 0.0403(6) Uani d . 1
H H8A 0.7144 0.8317 0.4178 0.048 Uiso calc R 1
C C7 0.7454(3) 0.6647(3) 0.4883(2) 0.0432(6) Uani d . 1
H H7A 0.8101 0.7269 0.5578 0.052 Uiso calc R 1
C C4 0.7117(3) 0.5046(3) 0.46972(18) 0.0371(6) Uani d . 1
C C3 0.7878(4) 0.4407(3) 0.5507(2) 0.0479(7) Uani d . 1
H H3A 0.8536 0.5024 0.6202 0.057 Uiso calc R 1
C C2 0.7678(4) 0.2904(3) 0.5303(2) 0.0553(7) Uani d . 1
H H2A 0.8161 0.2492 0.5859 0.066 Uiso calc R 1
C C1 0.6750(4) 0.1989(3) 0.4258(2) 0.0508(7) Uani d . 1
H H1A 0.6654 0.0969 0.4110 0.061 Uiso calc R 1
C C6 0.5968(3) 0.2565(3) 0.3437(2) 0.0393(6) Uani d . 1
H H6A 0.5370 0.1944 0.2735 0.047 Uiso calc R 1
C C5 0.6074(3) 0.4074(2) 0.36606(17) 0.0326(5) Uani d . 1

loop_
_atom_site_aniso_label
_atom_site_aniso_U_11
_atom_site_aniso_U_22
_atom_site_aniso_U_33
_atom_site_aniso_U_12
_atom_site_aniso_U_13
_atom_site_aniso_U_23
O1 0.0464(10) 0.0348(9) 0.0344(9) 0.0023(8) 0.0029(8) 0.0067(7)
O2 0.0713(13) 0.0489(11) 0.0298(10) 0.0039(10) 0.0032(9) -0.0027(8)
O3 0.0914(16) 0.0366(11) 0.0552(12) 0.0219(10) 0.0011(11) 0.0077(9)
N 0.0367(11) 0.0312(10) 0.0245(10) 0.0101(8) 0.0030(8) 0.0041(8)
C22 0.129(3) 0.0532(19) 0.069(2) -0.016(2) 0.019(2) 0.0197(17)
C21 0.0635(19) 0.0360(14) 0.0531(17) -0.0016(13) 0.0021(15) 0.0086(12)
C20 0.0409(14) 0.0375(13) 0.0310(13) 0.0133(11) 0.0010(11) 0.0060(11)
C12 0.0345(13) 0.0346(13) 0.0234(11) 0.0109(10) 0.0029(10) 0.0021(9)
C11 0.0357(13) 0.0366(13) 0.0256(12) 0.0129(10) 0.0054(10) 0.0056(10)
C15 0.0344(13) 0.0409(14) 0.0305(12) 0.0136(11) 0.0090(10) 0.0101(10)
C16 0.0446(15) 0.0512(15) 0.0326(13) 0.0147(12) 0.0075(11) 0.0104(11)
C17 0.0491(16) 0.0685(19) 0.0303(13) 0.0229(14) 0.0022(12) 0.0125(12)
C18 0.0579(18) 0.081(2) 0.0366(15) 0.0363(16) 0.0112(14) 0.0266(14)
C19 0.0569(17) 0.0565(16) 0.0472(16) 0.0288(14) 0.0159(14) 0.0224(13)
C14 0.0461(15) 0.0494(15) 0.0309(13) 0.0212(12) 0.0124(11) 0.0124(11)
C13 0.0505(16) 0.0379(15) 0.0412(14) 0.0182(12) 0.0128(12) 0.0112(11)
C10 0.0429(14) 0.0333(13) 0.0304(12) 0.0137(11) 0.0063(11) 0.0050(10)
C9 0.0372(13) 0.0321(12) 0.0305(12) 0.0106(10) 0.0058(10) 0.0034(10)
C8 0.0450(15) 0.0329(13) 0.0356(13) 0.0073(11) 0.0043(11) 0.0028(10)
C7 0.0433(15) 0.0465(15) 0.0283(13) 0.0072(12) -0.0009(11) -0.0007(11)
C4 0.0339(13) 0.0443(14) 0.0297(12) 0.0109(11) 0.0041(10) 0.0053(11)
C3 0.0487(16) 0.0577(17) 0.0327(14) 0.0173(13) -0.0034(12) 0.0094(12)
C2 0.0623(19) 0.0666(19) 0.0444(16) 0.0324(15) -0.0006(14) 0.0222(14)
C1 0.0603(18) 0.0460(15) 0.0540(17) 0.0274(14) 0.0092(14) 0.0165(13)
C6 0.0424(14) 0.0393(14) 0.0357(13) 0.0163(11) 0.0036(11) 0.0061(11)
C5 0.0324(13) 0.0397(13) 0.0276(12) 0.0135(11) 0.0070(10) 0.0091(10)

loop_
_atom_type_symbol
_atom_type_description
_atom_type_scat_dispersion_real
_atom_type_scat_dispersion_imag
_atom_type_scat_source
C C 0.0033 0.0016 'International Tables Vol C Tables 4.2.6.8 and 6.1.1.4'
H H 0.0000 0.0000 'International Tables Vol C Tables 4.2.6.8 and 6.1.1.4'
N N 0.0061 0.0033 'International Tables Vol C Tables 4.2.6.8 and 6.1.1.4'
O O 0.0106 0.0060 'International Tables Vol C Tables 4.2.6.8 and 6.1.1.4'

loop_
_geom_angle_atom_site_label_1
_geom_angle_atom_site_label_2
_geom_angle_atom_site_label_3
_geom_angle
_geom_angle_publ_flag
C20 O1 C21 115.55(18) ?
C9 N C5 121.21(18) ?
C9 N C12 108.63(18) ?
C5 N C12 129.63(18) ?
C21 C22 H22A 109.5 ?
C21 C22 H22B 109.5 ?
H22A C22 H22B 109.5 ?
C21 C22 H22C 109.5 ?
H22A C22 H22C 109.5 ?
H22B C22 H22C 109.5 ?
C22 C21 O1 108.5(2) ?
C22 C21 H21A 110.0 ?
O1 C21 H21A 110.0 ?
C22 C21 H21B 110.0 ?
O1 C21 H21B 110.0 ?
H21A C21 H21B 108.4 ?
O2 C20 O1 124.0(2) ?
O2 C20 C12 122.6(2) yes
O1 C20 C12 113.20(19) ?
C11 C12 N 106.53(18) ?
C11 C12 C20 124.6(2) ?
N C12 C20 127.6(2) yes
C12 C11 C10 109.56(19) ?
C12 C11 C15 141.4(2) ?
C10 C11 C15 108.83(19) ?
C16 C15 C14 120.4(2) ?
C16 C15 C11 132.6(2) ?
C14 C15 C11 107.0(2) ?
C15 C16 C17 118.0(2) ?
C15 C16 H16A 121.0 ?
C17 C16 H16A 121.0 ?
C18 C17 C16 121.6(2) ?
C18 C17 H17A 119.2 ?
C16 C17 H17A 119.2 ?
C17 C18 C19 120.9(2) ?
C17 C18 H18A 119.5 ?
C19 C18 H18A 119.5 ?
C14 C19 C18 118.0(3) ?
C14 C19 H19A 121.0 ?
C18 C19 H19A 121.0 ?
C19 C14 C15 121.2(2) ?
C19 C14 C13 128.9(2) ?
C15 C14 C13 110.0(2) ?
O3 C13 C10 129.8(2) ?
O3 C13 C14 126.4(2) ?
C10 C13 C14 103.8(2) ?
C9 C10 C11 107.89(19) ?
C9 C10 C13 141.7(2) ?
C11 C10 C13 110.3(2) ?
C10 C9 N 107.34(19) ?
C10 C9 C8 133.0(2) ?
N C9 C8 119.6(2) ?
C7 C8 C9 119.9(2) ?
C7 C8 H8A 120.1 ?
C9 C8 H8A 120.1 ?
C8 C7 C4 120.8(2) ?
C8 C7 H7A 119.6 ?
C4 C7 H7A 119.6 ?
C3 C4 C5 118.1(2) ?
C3 C4 C7 121.4(2) ?
C5 C4 C7 120.4(2) ?
C2 C3 C4 121.4(2) ?
C2 C3 H3A 119.3 ?
C4 C3 H3A 119.3 ?
C3 C2 C1 119.5(2) ?
C3 C2 H2A 120.2 ?
C1 C2 H2A 120.2 ?
C6 C1 C2 121.1(2) ?
C6 C1 H1A 119.5 ?
C2 C1 H1A 119.5 ?
C1 C6 C5 119.6(2) ?
C1 C6 H6A 120.2 ?
C5 C6 H6A 120.2 ?
C6 C5 N 123.2(2) ?
C6 C5 C4 120.0(2) ?
N C5 C4 116.8(2) ?

loop_
_geom_bond_atom_site_label_1
_geom_bond_atom_site_label_2
_geom_bond_distance
_geom_bond_publ_flag
O1 C20 1.341(3) ?
O1 C21 1.456(3) ?
O2 C20 1.204(3) yes
O3 C13 1.216(3) ?
N C9 1.393(3) ?
N C5 1.410(3) ?
N C12 1.423(3) yes
C22 C21 1.450(4) ?
C22 H22A 0.9600 ?
C22 H22B 0.9600 ?
C22 H22C 0.9600 ?
C21 H21A 0.9700 ?
C21 H21B 0.9700 ?
C20 C12 1.462(3) ?
C12 C11 1.367(3) ?
C11 C10 1.403(3) ?
C11 C15 1.474(3) ?
C15 C16 1.379(3) ?
C15 C14 1.402(3) ?
C16 C17 1.390(3) ?
C16 H16A 0.9300 ?
C17 C18 1.372(4) ?
C17 H17A 0.9300 ?
C18 C19 1.386(4) ?
C18 H18A 0.9300 ?
C19 C14 1.383(3) ?
C19 H19A 0.9300 ?
C14 C13 1.510(3) ?
C13 C10 1.459(3) ?
C10 C9 1.390(3) ?
C9 C8 1.416(3) ?
C8 C7 1.347(3) ?
C8 H8A 0.9300 ?
C7 C4 1.429(3) ?
C7 H7A 0.9300 ?
C4 C3 1.397(3) ?
C4 C5 1.413(3) ?
C3 C2 1.359(4) ?
C3 H3A 0.9300 ?
C2 C1 1.386(4) ?
C2 H2A 0.9300 ?
C1 C6 1.375(3) ?
C1 H1A 0.9300 ?
C6 C5 1.383(3) ?
C6 H6A 0.9300 ?

loop_
_geom_hbond_atom_site_label_D
_geom_hbond_atom_site_label_H
_geom_hbond_atom_site_label_A
_geom_hbond_site_symmetry_A
_geom_hbond_distance_DH
_geom_hbond_distance_HA
_geom_hbond_distance_DA
_geom_hbond_angle_DHA
_geom_hbond_publ_flag
C6 H6A O1 . 0.93 2.42 2.909(3) 113 yes
C6 H6A O3 1_545 0.93 2.58 3.243(3) 128 yes
C16 H16A O2 . 0.93 2.52 3.220(3) 132 yes
C21 H21A O2 2_555 0.97 2.54 3.313(3) 136 yes

loop_
_geom_torsion_atom_site_label_1
_geom_torsion_atom_site_label_2
_geom_torsion_atom_site_label_3
_geom_torsion_atom_site_label_4
_geom_torsion
_geom_torsion_publ_flag
C20 O1 C21 C22 173.6(3) ?
C21 O1 C20 O2 5.8(4) yes
C21 O1 C20 C12 -179.7(2) ?
C9 N C12 C11 2.3(2) ?
C5 N C12 C11 -169.2(2) ?
C9 N C12 C20 -165.3(2) ?
C5 N C12 C20 23.2(4) ?
O2 C20 C12 C11 42.9(4) ?
O1 C20 C12 C11 -131.6(2) ?
O2 C20 C12 N -151.6(2) ?
O1 C20 C12 N 33.9(3) ?
N C12 C11 C10 -2.2(3) ?
C20 C12 C11 C10 165.9(2) ?
N C12 C11 C15 -175.9(3) ?
C20 C12 C11 C15 -7.8(5) ?
C12 C11 C15 C16 -5.9(5) ?
C10 C11 C15 C16 -179.7(2) ?
C12 C11 C15 C14 174.0(3) ?
C10 C11 C15 C14 0.3(3) ?
C14 C15 C16 C17 0.4(3) ?
C11 C15 C16 C17 -179.7(2) ?
C15 C16 C17 C18 0.0(4) ?
C16 C17 C18 C19 -0.2(4) ?
C17 C18 C19 C14 -0.1(4) ?
C18 C19 C14 C15 0.5(4) ?
C18 C19 C14 C13 -179.8(2) ?
C16 C15 C14 C19 -0.7(4) ?
C11 C15 C14 C19 179.3(2) ?
C16 C15 C14 C13 179.6(2) ?
C11 C15 C14 C13 -0.4(3) ?
C19 C14 C13 O3 1.8(4) ?
C15 C14 C13 O3 -178.6(2) ?
C19 C14 C13 C10 -179.4(2) ?
C15 C14 C13 C10 0.3(3) ?
C12 C11 C10 C9 1.2(3) ?
C15 C11 C10 C9 177.10(19) ?
C12 C11 C10 C13 -175.9(2) ?
C15 C11 C10 C13 -0.1(3) ?
O3 C13 C10 C9 3.0(5) ?
C14 C13 C10 C9 -175.8(3) ?
O3 C13 C10 C11 178.7(3) ?
C14 C13 C10 C11 -0.1(3) ?
C11 C10 C9 N 0.3(3) ?
C13 C10 C9 N 176.0(3) ?
C11 C10 C9 C8 -176.5(2) ?
C13 C10 C9 C8 -0.7(5) ?
C5 N C9 C10 170.78(19) ?
C12 N C9 C10 -1.6(2) ?
C5 N C9 C8 -12.0(3) ?
C12 N C9 C8 175.7(2) ?
C10 C9 C8 C7 179.3(3) ?
N C9 C8 C7 2.9(4) ?
C9 C8 C7 C4 4.2(4) ?
C8 C7 C4 C3 174.5(2) ?
C8 C7 C4 C5 -2.4(4) ?
C5 C4 C3 C2 1.9(4) ?
C7 C4 C3 C2 -175.1(2) ?
C4 C3 C2 C1 1.9(4) ?
C3 C2 C1 C6 -2.3(4) yes
C2 C1 C6 C5 -1.3(4) ?
C1 C6 C5 N -177.2(2) ?
C1 C6 C5 C4 5.2(4) ?
C9 N C5 C6 -164.3(2) ?
C12 N C5 C6 6.2(4) ?
C9 N C5 C4 13.4(3) yes
C12 N C5 C4 -176.0(2) ?
C3 C4 C5 C6 -5.4(3) ?
C7 C4 C5 C6 171.6(2) ?
C3 C4 C5 N 176.7(2) ?
C7 C4 C5 N -6.2(3) ?

loop_
_cod_related_entry_id
_cod_related_entry_database
_cod_related_entry_code
1 ChemSpider 21125537
